data_4134139
loop_
_publ_author_name
'de Gombert, Antoine'
'McKay, Alasdair I.'
'Davis, Christopher J.'
'Wheelhouse, Katherine M.'
'Willis, Michael C.'

_publ_section_title
;
 Mechanistic Studies of the Palladium-Catalyzed Desulfinative
 Cross-Coupling of Aryl Bromides and (Hetero)Aryl Sulfinate Salts.
;
_journal_issue 7
_journal_name_full 'Journal of the American Chemical Society'
_journal_page_first 3564
_journal_page_last 3576
_journal_paper_doi 10.1021/jacs.9b13260
_journal_volume 142
_journal_year 2020
_chemical_formula_moiety 'C45 H76 O4 P2 Pd S'
_chemical_formula_sum 'C45 H76 O4 P2 Pd S'
_chemical_formula_weight 881.45
_chemical_name_common Pd(PCy3)2(OAc)(SO2C6H4Me)
_space_group_crystal_system triclinic
_space_group_IT_number 2
_space_group_name_Hall '-P 1'
_space_group_name_H-M_alt 'P -1'
_atom_sites_solution_hydrogens geom
_atom_sites_solution_primary dual
_audit_creation_date 2019-11-08
_audit_creation_method
;
Olex2 1.2
(compiled 2018.05.29 svn.r3508 for OlexSys, GUI svn.r5506)
;
_cell_angle_alpha 87.089(2)
_cell_angle_beta 73.891(2)
_cell_angle_gamma 76.606(2)
_cell_formula_units_Z 2
_cell_length_a 10.2937(3)
_cell_length_b 13.7632(3)
_cell_length_c 17.3117(4)
_cell_measurement_reflns_used 29929
_cell_measurement_temperature 169.97(18)
_cell_measurement_theta_max 30.5240
_cell_measurement_theta_min 1.9050
_cell_volume 2291.99(10)
_computing_cell_refinement 'CrysAlisPro 1.171.40.12b (Rigaku OD, 2018)'
_computing_data_collection 'CrysAlisPro 1.171.40.12b (Rigaku OD, 2018)'
_computing_data_reduction 'CrysAlisPro 1.171.40.12b (Rigaku OD, 2018)'
_computing_molecular_graphics 'Olex2 (Dolomanov et al., 2009)'
_computing_publication_material 'Olex2 (Dolomanov et al., 2009)'
_computing_structure_refinement 'ShelXL (Sheldrick, 2015)'
_computing_structure_solution 'ShelXT (Sheldrick, 2015)'
_diffrn_ambient_environment N~2~
_diffrn_ambient_temperature 169.97(18)
_diffrn_detector 'CCD plate'
_diffrn_measured_fraction_theta_full 0.993
_diffrn_measured_fraction_theta_max 0.990
_diffrn_measurement_details
;
List of Runs (angles in degrees, time in seconds):

  # Type    Start    End  Width  t~exp~   \w     \q     \k     \f   Frames
--------------------------------------------------------------------------
  1  \w    -74.00 110.00   0.50   17.91    --   20.00  54.00  32.17  368
  2  \w    -74.00 110.00   0.50   17.91    --   20.00  54.00 -87.21  368
  3  \w    -74.00 110.00   0.50   17.91    --   20.00  54.00 150.00  368
  4  \w    -74.00 110.00   0.50   17.91    --   20.00  54.00  90.00  368
  5  \w    -74.00 110.00   0.50   17.91    --   20.00  54.00   0.00  368
  6  \w    -74.00 110.00   0.50   17.91    --   20.00  54.00-140.23  368
  7  \w    -74.00 110.00   0.50   17.91    --   20.00  54.00 -60.00  368
  8  \w    -74.00 110.00   0.50   17.91    --   20.00  54.00  49.51  368
  9  \w    -74.00 110.00   0.50   17.91    --   20.00  54.00  49.51  368
 10  \w    -74.00 110.00   0.50   17.91    --   20.00  54.00 -30.00  368
 11  \w    -74.00 105.50   0.50   17.91    --   20.00  54.00 115.38  359
 12  \w    -74.00 110.00   0.50   17.91    --   20.00  54.00 176.85  368
;
_diffrn_measurement_device 'two-circle diffractometer'
_diffrn_measurement_device_type 'XtaLAB Mini II'
_diffrn_measurement_method '\w scans'
_diffrn_orient_matrix_type 'CrysAlisPro convention (1999,Acta A55,543-557)'
_diffrn_orient_matrix_UB_11 -0.0116272000
_diffrn_orient_matrix_UB_12 0.0385274000
_diffrn_orient_matrix_UB_13 -0.0277656000
_diffrn_orient_matrix_UB_21 0.0265173000
_diffrn_orient_matrix_UB_22 -0.0355886000
_diffrn_orient_matrix_UB_23 -0.0320116000
_diffrn_orient_matrix_UB_31 -0.0677138000
_diffrn_orient_matrix_UB_32 -0.0074946000
_diffrn_orient_matrix_UB_33 0.0049298000
_diffrn_radiation_monochromator graphite
_diffrn_radiation_probe x-ray
_diffrn_radiation_type MoK\a
_diffrn_radiation_wavelength 0.71073
_diffrn_reflns_av_R_equivalents 0.0419
_diffrn_reflns_av_unetI/netI 0.0227
_diffrn_reflns_Laue_measured_fraction_full 0.993
_diffrn_reflns_Laue_measured_fraction_max 0.990
_diffrn_reflns_limit_h_max 13
_diffrn_reflns_limit_h_min -12
_diffrn_reflns_limit_k_max 17
_diffrn_reflns_limit_k_min -17
_diffrn_reflns_limit_l_max 22
_diffrn_reflns_limit_l_min -22
_diffrn_reflns_number 77121
_diffrn_reflns_point_group_measured_fraction_full 0.993
_diffrn_reflns_point_group_measured_fraction_max 0.990
_diffrn_reflns_theta_full 25.242
_diffrn_reflns_theta_max 27.102
_diffrn_reflns_theta_min 1.939
_diffrn_source 'fine-focus sealed X-ray tube'
_diffrn_source_type 'Rigaku (Mo) X-ray Source'
_exptl_absorpt_coefficient_mu 0.559
_exptl_absorpt_correction_T_max 1.00000
_exptl_absorpt_correction_T_min 0.63532
_exptl_absorpt_correction_type multi-scan
_exptl_absorpt_process_details
;
CrysAlisPro 1.171.40.12b (Rigaku Oxford Diffraction, 2018)
Empirical absorption correction using spherical harmonics,
 implemented in SCALE3 ABSPACK scaling algorithm.
;
_exptl_crystal_colour colourless
_exptl_crystal_colour_primary colourless
_exptl_crystal_density_diffrn 1.277
_exptl_crystal_description plank
_exptl_crystal_F_000 940
_exptl_crystal_size_max 0.6
_exptl_crystal_size_mid 0.2
_exptl_crystal_size_min 0.03
_refine_diff_density_max 0.797
_refine_diff_density_min -0.553
_refine_diff_density_rms 0.054
_refine_ls_extinction_method none
_refine_ls_goodness_of_fit_ref 1.053
_refine_ls_hydrogen_treatment constr
_refine_ls_matrix_type full
_refine_ls_number_parameters 480
_refine_ls_number_reflns 10025
_refine_ls_number_restraints 0
_refine_ls_restrained_S_all 1.053
_refine_ls_R_factor_all 0.0304
_refine_ls_R_factor_gt 0.0259
_refine_ls_shift/su_max 0.002
_refine_ls_shift/su_mean 0.000
_refine_ls_structure_factor_coef Fsqd
_refine_ls_weighting_details 'w=1/[\s^2^(Fo^2^)+(0.0249P)^2^+1.6068P] where P=(Fo^2^+2Fc^2^)/3'
_refine_ls_weighting_scheme calc
_refine_ls_wR_factor_gt 0.0622
_refine_ls_wR_factor_ref 0.0642
_reflns_Friedel_coverage 0.000
_reflns_number_gt 9136
_reflns_number_total 10025
_reflns_threshold_expression 'I > 2\s(I)'
_cod_data_source_file ja9b13260_si_001.cif
_cod_data_source_block 7
_cod_depositor_comments 'Adding full bibliography for 4134138--4134148.cif.'
_cod_database_code 4134139
_shelx_shelxl_version_number 2018/3
_chemical_oxdiff_formula 'Pd S O4 P2 C45 H76'
_shelx_space_group_comment
;
The symmetry employed for this shelxl refinement is uniquely defined
by the following loop, which should always be used as a source of
symmetry information in preference to the above space-group names.
They are only intended as comments.
;
_shelx_estimated_absorpt_t_max 0.983
_shelx_estimated_absorpt_t_min 0.730
_reflns_odcompleteness_completeness 99.24
_reflns_odcompleteness_iscentric 1
_reflns_odcompleteness_theta 26.32
_olex2_refinement_description
;
1. Fixed Uiso
 At 1.2 times of:
  All C(H) groups, All C(H,H) groups
 At 1.5 times of:
  All C(H,H,H) groups
2.a Ternary CH refined with riding coordinates:
 C7(H7), C25(H25), C1(H1), C19(H19), C13(H13), C31(H31)
2.b Secondary CH2 refined with riding coordinates:
 C24(H24A,H24B), C8(H8A,H8B), C23(H23A,H23B), C26(H26A,H26B), C32(H32A,H32B),
 C20(H20A,H20B), C14(H14A,H14B), C30(H30A,H30B), C12(H12A,H12B), C36(H36A,H36B),
  C33(H33A,H33B), C22(H22A,H22B), C15(H15A,H15B), C9(H9A,H9B), C6(H6A,H6B),
 C18(H18A,H18B), C27(H27A,H27B), C34(H34A,H34B), C11(H11A,H11B), C28(H28A,H28B),
  C10(H10A,H10B), C2(H2A,H2B), C17(H17A,H17B), C21(H21A,H21B), C3(H3A,H3B),
 C35(H35A,H35B), C29(H29A,H29B), C5(H5A,H5B), C16(H16A,H16B), C4(H4A,H4B)
2.c Aromatic/amide H refined with riding coordinates:
 C42(H42), C38(H38), C41(H41), C39(H39)
2.d Idealised Me refined as rotating group:
 C45(H45A,H45B,H45C), C43(H43A,H43B,H43C)
;
_olex2_submission_special_instructions 'No special instructions were received'
_oxdiff_exptl_absorpt_empirical_details
;
Empirical correction (ABSPACK) includes:
- Absorption correction using spherical harmonics
- Frame scaling
;
_oxdiff_exptl_absorpt_empirical_full_max 1.310
_oxdiff_exptl_absorpt_empirical_full_min 0.750

loop_
_space_group_symop_operation_xyz
'x, y, z'
'-x, -y, -z'

loop_
_atom_site_label
_atom_site_type_symbol
_atom_site_fract_x
_atom_site_fract_y
_atom_site_fract_z
_atom_site_U_iso_or_equiv
_atom_site_adp_type
_atom_site_occupancy
_atom_site_site_symmetry_order
_atom_site_calc_flag
_atom_site_refinement_flags_posn
Pd1 Pd 0.73576(2) 0.25896(2) 0.27505(2) 0.01753(4) Uani 1 1 d .
S1 S 0.54696(4) 0.19260(3) 0.29185(2) 0.02161(9) Uani 1 1 d .
P1 P 0.65641(4) 0.39273(3) 0.19218(2) 0.01855(9) Uani 1 1 d .
P2 P 0.81169(4) 0.16268(3) 0.38029(2) 0.01879(9) Uani 1 1 d .
O3 O 0.92223(12) 0.30498(9) 0.24892(7) 0.0247(3) Uani 1 1 d .
O2 O 0.51842(13) 0.12996(10) 0.36262(8) 0.0295(3) Uani 1 1 d .
O1 O 0.42235(13) 0.26278(10) 0.28179(8) 0.0297(3) Uani 1 1 d .
O4 O 0.99555(15) 0.20458(13) 0.14043(9) 0.0438(4) Uani 1 1 d .
C7 C 0.48269(17) 0.46461(12) 0.24611(10) 0.0210(3) Uani 1 1 d .
H7 H 0.420145 0.421637 0.243632 0.025 Uiso 1 1 calc R
C25 C 0.67308(17) 0.15952(13) 0.47471(10) 0.0219(3) Uani 1 1 d .
H25 H 0.620193 0.113753 0.463527 0.026 Uiso 1 1 calc R
C24 C 1.04148(19) 0.15510(14) 0.44984(12) 0.0285(4) Uani 1 1 d .
H24A H 0.987926 0.153046 0.505432 0.034 Uiso 1 1 calc R
H24B H 1.075636 0.087112 0.429000 0.034 Uiso 1 1 calc R
C8 C 0.45961(19) 0.48106(14) 0.33666(10) 0.0271(4) Uani 1 1 d .
H8A H 0.496652 0.419264 0.360531 0.032 Uiso 1 1 calc R
H8B H 0.507610 0.530976 0.344724 0.032 Uiso 1 1 calc R
C1 C 0.78028(18) 0.47665(13) 0.16842(11) 0.0247(4) Uani 1 1 d .
H1 H 0.872944 0.432398 0.151591 0.030 Uiso 1 1 calc R
C23 C 1.1635(2) 0.20219(17) 0.44533(12) 0.0361(5) Uani 1 1 d .
H23A H 1.219974 0.164220 0.477918 0.043 Uiso 1 1 calc R
H23B H 1.220651 0.199270 0.390174 0.043 Uiso 1 1 calc R
C19 C 0.94875(17) 0.21606(12) 0.40063(10) 0.0210(3) Uani 1 1 d .
H19 H 1.012187 0.221623 0.347524 0.025 Uiso 1 1 calc R
C13 C 0.63583(17) 0.36797(13) 0.09252(10) 0.0220(3) Uani 1 1 d .
H13 H 0.622592 0.432660 0.065905 0.026 Uiso 1 1 calc R
C26 C 0.56765(19) 0.25923(14) 0.49813(11) 0.0285(4) Uani 1 1 d .
H26A H 0.534781 0.285706 0.452249 0.034 Uiso 1 1 calc R
H26B H 0.611920 0.306969 0.513967 0.034 Uiso 1 1 calc R
C32 C 0.8040(2) -0.03562(13) 0.34659(12) 0.0302(4) Uani 1 1 d .
H32A H 0.732298 -0.035149 0.396732 0.036 Uiso 1 1 calc R
H32B H 0.759173 -0.008632 0.305199 0.036 Uiso 1 1 calc R
C20 C 0.89455(19) 0.32342(13) 0.43337(11) 0.0262(4) Uani 1 1 d .
H20A H 0.838618 0.323438 0.488624 0.031 Uiso 1 1 calc R
H20B H 0.836408 0.361940 0.401887 0.031 Uiso 1 1 calc R
C14 C 0.50904(19) 0.32612(15) 0.09464(10) 0.0275(4) Uani 1 1 d .
H14A H 0.517673 0.261241 0.119848 0.033 Uiso 1 1 calc R
H14B H 0.425443 0.370400 0.126241 0.033 Uiso 1 1 calc R
C44 C 1.01396(19) 0.26299(15) 0.18555(11) 0.0299(4) Uani 1 1 d .
C37 C 0.5983(2) 0.10544(13) 0.20866(11) 0.0270(4) Uani 1 1 d .
C30 C 0.7231(2) 0.11580(15) 0.54745(11) 0.0313(4) Uani 1 1 d .
H30A H 0.789017 0.052398 0.532350 0.038 Uiso 1 1 calc R
H30B H 0.769740 0.160845 0.564716 0.038 Uiso 1 1 calc R
C12 C 0.42606(19) 0.56237(14) 0.20816(11) 0.0302(4) Uani 1 1 d .
H12A H 0.474195 0.612760 0.215031 0.036 Uiso 1 1 calc R
H12B H 0.441552 0.552025 0.151011 0.036 Uiso 1 1 calc R
C31 C 0.90080(18) 0.03011(13) 0.35578(11) 0.0245(4) Uani 1 1 d .
H31 H 0.938381 0.003718 0.400733 0.029 Uiso 1 1 calc R
C42 C 0.7321(2) 0.07954(14) 0.15991(11) 0.0314(4) Uani 1 1 d .
H42 H 0.800350 0.108565 0.168172 0.038 Uiso 1 1 calc R
C36 C 1.0249(2) 0.02362(14) 0.28069(12) 0.0320(4) Uani 1 1 d .
H36A H 0.992002 0.054291 0.235872 0.038 Uiso 1 1 calc R
H36B H 1.088446 0.060481 0.290657 0.038 Uiso 1 1 calc R
C33 C 0.8852(2) -0.14295(14) 0.32407(13) 0.0368(5) Uani 1 1 d .
H33A H 0.922460 -0.171947 0.367860 0.044 Uiso 1 1 calc R
H33B H 0.822950 -0.182337 0.316097 0.044 Uiso 1 1 calc R
C22 C 1.1154(2) 0.30998(17) 0.47449(13) 0.0390(5) Uani 1 1 d .
H22A H 1.195462 0.338937 0.466718 0.047 Uiso 1 1 calc R
H22B H 1.068766 0.312297 0.531569 0.047 Uiso 1 1 calc R
C15 C 0.4983(2) 0.31619(16) 0.00923(11) 0.0344(4) Uani 1 1 d .
H15A H 0.418812 0.288696 0.011136 0.041 Uiso 1 1 calc R
H15B H 0.483938 0.381786 -0.014565 0.041 Uiso 1 1 calc R
C9 C 0.3046(2) 0.51579(15) 0.37665(12) 0.0358(5) Uani 1 1 d .
H9A H 0.258405 0.463400 0.371720 0.043 Uiso 1 1 calc R
H9B H 0.289987 0.527988 0.433459 0.043 Uiso 1 1 calc R
C6 C 0.7768(2) 0.53145(15) 0.24447(12) 0.0316(4) Uani 1 1 d .
H6A H 0.687995 0.578377 0.263098 0.038 Uiso 1 1 calc R
H6B H 0.786682 0.483498 0.286680 0.038 Uiso 1 1 calc R
C18 C 0.76922(19) 0.30210(15) 0.03967(11) 0.0288(4) Uani 1 1 d .
H18A H 0.846703 0.332607 0.036033 0.035 Uiso 1 1 calc R
H18B H 0.787927 0.237284 0.064222 0.035 Uiso 1 1 calc R
C27 C 0.4444(2) 0.24447(18) 0.56804(12) 0.0396(5) Uani 1 1 d .
H27A H 0.380958 0.308636 0.584154 0.048 Uiso 1 1 calc R
H27B H 0.394774 0.202104 0.550133 0.048 Uiso 1 1 calc R
C34 C 1.0030(2) -0.14685(15) 0.24811(13) 0.0393(5) Uani 1 1 d .
H34A H 0.965658 -0.121366 0.203550 0.047 Uiso 1 1 calc R
H34B H 1.053210 -0.215597 0.235645 0.047 Uiso 1 1 calc R
C45 C 1.1531(2) 0.2917(2) 0.16937(14) 0.0467(6) Uani 1 1 d .
H45A H 1.142930 0.360467 0.154052 0.070 Uiso 1 1 calc GR
H45B H 1.219847 0.250332 0.126700 0.070 Uiso 1 1 calc GR
H45C H 1.184310 0.282345 0.217155 0.070 Uiso 1 1 calc GR
C11 C 0.2708(2) 0.59780(19) 0.24833(13) 0.0457(6) Uani 1 1 d .
H11A H 0.235834 0.661126 0.225689 0.055 Uiso 1 1 calc R
H11B H 0.222403 0.549720 0.237292 0.055 Uiso 1 1 calc R
C28 C 0.4915(2) 0.1972(2) 0.64001(12) 0.0438(5) Uani 1 1 d .
H28A H 0.529778 0.243562 0.662444 0.053 Uiso 1 1 calc R
H28B H 0.411932 0.184078 0.681100 0.053 Uiso 1 1 calc R
C10 C 0.2410(2) 0.61030(17) 0.33910(13) 0.0425(5) Uani 1 1 d .
H10A H 0.278250 0.664977 0.350276 0.051 Uiso 1 1 calc R
H10B H 0.141359 0.627062 0.363112 0.051 Uiso 1 1 calc R
C2 C 0.7718(2) 0.55073(14) 0.09943(12) 0.0312(4) Uani 1 1 d .
H2A H 0.778902 0.514879 0.051065 0.037 Uiso 1 1 calc R
H2B H 0.682830 0.598304 0.113361 0.037 Uiso 1 1 calc R
C38 C 0.4955(2) 0.06214(17) 0.19655(14) 0.0410(5) Uani 1 1 d .
H38 H 0.405108 0.079816 0.229472 0.049 Uiso 1 1 calc R
C17 C 0.7560(2) 0.28857(19) -0.04492(12) 0.0417(5) Uani 1 1 d .
H17A H 0.749980 0.352215 -0.072044 0.050 Uiso 1 1 calc R
H17B H 0.838476 0.242335 -0.075541 0.050 Uiso 1 1 calc R
C21 C 1.0166(2) 0.37137(16) 0.42939(13) 0.0367(5) Uani 1 1 d .
H21A H 1.067008 0.376992 0.373607 0.044 Uiso 1 1 calc R
H21B H 0.981297 0.438169 0.452642 0.044 Uiso 1 1 calc R
C3 C 0.8890(2) 0.60643(17) 0.08368(14) 0.0444(5) Uani 1 1 d .
H3A H 0.977645 0.559304 0.064943 0.053 Uiso 1 1 calc R
H3B H 0.879882 0.654879 0.041715 0.053 Uiso 1 1 calc R
C35 C 1.1020(2) -0.08494(16) 0.25857(14) 0.0409(5) Uani 1 1 d .
H35A H 1.175314 -0.086761 0.208980 0.049 Uiso 1 1 calc R
H35B H 1.144440 -0.113363 0.300587 0.049 Uiso 1 1 calc R
C41 C 0.7647(2) 0.00947(16) 0.09805(13) 0.0418(5) Uani 1 1 d .
H41 H 0.855002 -0.007633 0.064917 0.050 Uiso 1 1 calc R
C29 C 0.5999(2) 0.10036(18) 0.61679(13) 0.0423(5) Uani 1 1 d .
H29A H 0.558199 0.051042 0.600838 0.051 Uiso 1 1 calc R
H29B H 0.632634 0.075032 0.662965 0.051 Uiso 1 1 calc R
C5 C 0.8937(2) 0.58752(19) 0.22735(16) 0.0493(6) Uani 1 1 d .
H5A H 0.887035 0.623893 0.275373 0.059 Uiso 1 1 calc R
H5B H 0.982634 0.539872 0.213616 0.059 Uiso 1 1 calc R
C16 C 0.6286(2) 0.24909(18) -0.04266(12) 0.0431(5) Uani 1 1 d .
H16A H 0.620148 0.245779 -0.096839 0.052 Uiso 1 1 calc R
H16B H 0.639228 0.182075 -0.021259 0.052 Uiso 1 1 calc R
C4 C 0.8863(3) 0.65980(19) 0.15912(16) 0.0559(7) Uani 1 1 d .
H4A H 0.964310 0.691594 0.147796 0.067 Uiso 1 1 calc R
H4B H 0.801625 0.711459 0.174953 0.067 Uiso 1 1 calc R
C40 C 0.6644(3) -0.03516(18) 0.08515(15) 0.0502(6) Uani 1 1 d .
C39 C 0.5296(3) -0.00761(19) 0.13485(16) 0.0537(6) Uani 1 1 d .
H39 H 0.461233 -0.036434 0.126573 0.064 Uiso 1 1 calc R
C43 C 0.7003(4) -0.1111(2) 0.0182(2) 0.0826(11) Uani 1 1 d .
H43A H 0.793465 -0.114244 -0.014349 0.124 Uiso 1 1 calc GR
H43B H 0.637092 -0.091838 -0.014448 0.124 Uiso 1 1 calc GR
H43C H 0.693282 -0.175469 0.040709 0.124 Uiso 1 1 calc GR

loop_
_atom_site_aniso_label
_atom_site_aniso_U_11
_atom_site_aniso_U_22
_atom_site_aniso_U_33
_atom_site_aniso_U_23
_atom_site_aniso_U_13
_atom_site_aniso_U_12
Pd1 0.01703(6) 0.01867(7) 0.01644(6) -0.00229(4) -0.00421(4) -0.00307(4)
S1 0.0205(2) 0.0230(2) 0.0217(2) 0.00003(16) -0.00543(15) -0.00614(16)
P1 0.0192(2) 0.0189(2) 0.01763(19) -0.00128(15) -0.00493(15) -0.00424(16)
P2 0.0198(2) 0.0174(2) 0.0185(2) -0.00241(15) -0.00612(16) -0.00125(15)
O3 0.0190(6) 0.0327(7) 0.0235(6) 0.0039(5) -0.0062(5) -0.0084(5)
O2 0.0303(7) 0.0343(7) 0.0271(7) 0.0054(5) -0.0086(5) -0.0138(6)
O1 0.0230(6) 0.0285(7) 0.0370(7) 0.0025(6) -0.0081(5) -0.0054(5)
O4 0.0326(8) 0.0590(10) 0.0372(8) -0.0147(7) -0.0031(6) -0.0101(7)
C7 0.0216(8) 0.0206(8) 0.0198(8) -0.0004(6) -0.0039(6) -0.0047(6)
C25 0.0223(8) 0.0220(8) 0.0206(8) -0.0004(6) -0.0046(6) -0.0047(6)
C24 0.0250(9) 0.0319(10) 0.0317(10) 0.0032(8) -0.0148(7) -0.0044(7)
C8 0.0335(10) 0.0249(9) 0.0200(8) -0.0018(7) -0.0055(7) -0.0028(7)
C1 0.0233(9) 0.0238(9) 0.0283(9) -0.0009(7) -0.0066(7) -0.0080(7)
C23 0.0223(9) 0.0579(13) 0.0306(10) 0.0047(9) -0.0106(8) -0.0109(9)
C19 0.0203(8) 0.0239(8) 0.0196(8) -0.0008(6) -0.0069(6) -0.0047(6)
C13 0.0240(8) 0.0251(8) 0.0172(8) 0.0000(6) -0.0050(6) -0.0070(7)
C26 0.0255(9) 0.0300(9) 0.0246(9) -0.0032(7) -0.0025(7) -0.0002(7)
C32 0.0332(10) 0.0207(9) 0.0353(10) -0.0053(7) -0.0098(8) -0.0018(7)
C20 0.0301(9) 0.0244(9) 0.0264(9) -0.0032(7) -0.0102(7) -0.0071(7)
C14 0.0298(10) 0.0350(10) 0.0207(8) -0.0001(7) -0.0073(7) -0.0125(8)
C44 0.0232(9) 0.0380(11) 0.0278(9) 0.0058(8) -0.0075(7) -0.0057(8)
C37 0.0357(10) 0.0226(9) 0.0248(9) -0.0001(7) -0.0115(7) -0.0068(7)
C30 0.0332(10) 0.0336(10) 0.0254(9) 0.0069(8) -0.0083(8) -0.0054(8)
C12 0.0288(10) 0.0305(10) 0.0243(9) 0.0012(7) -0.0047(7) 0.0039(8)
C31 0.0270(9) 0.0198(8) 0.0245(8) -0.0042(7) -0.0087(7) 0.0021(7)
C42 0.0360(10) 0.0305(10) 0.0300(10) -0.0036(8) -0.0122(8) -0.0072(8)
C36 0.0268(9) 0.0306(10) 0.0333(10) -0.0096(8) -0.0031(8) -0.0003(8)
C33 0.0456(12) 0.0210(9) 0.0446(12) -0.0074(8) -0.0179(10) -0.0005(8)
C22 0.0399(12) 0.0555(13) 0.0342(11) 0.0084(10) -0.0168(9) -0.0293(10)
C15 0.0411(11) 0.0446(12) 0.0260(9) 0.0018(8) -0.0147(8) -0.0201(9)
C9 0.0387(11) 0.0358(11) 0.0255(9) -0.0057(8) 0.0056(8) -0.0103(9)
C6 0.0331(10) 0.0305(10) 0.0352(10) -0.0056(8) -0.0111(8) -0.0116(8)
C18 0.0273(9) 0.0332(10) 0.0232(9) -0.0042(7) -0.0020(7) -0.0063(8)
C27 0.0244(10) 0.0570(14) 0.0317(10) -0.0065(10) -0.0007(8) -0.0051(9)
C34 0.0441(12) 0.0283(10) 0.0419(12) -0.0155(9) -0.0171(9) 0.0083(9)
C45 0.0245(10) 0.0698(16) 0.0436(13) 0.0006(11) -0.0021(9) -0.0152(10)
C11 0.0305(11) 0.0555(14) 0.0389(12) -0.0035(10) -0.0083(9) 0.0137(10)
C28 0.0307(11) 0.0732(16) 0.0268(10) 0.0002(10) 0.0009(8) -0.0210(11)
C10 0.0295(10) 0.0471(13) 0.0376(11) -0.0085(10) 0.0024(9) 0.0053(9)
C2 0.0329(10) 0.0284(10) 0.0312(10) 0.0041(8) -0.0045(8) -0.0109(8)
C38 0.0420(12) 0.0430(12) 0.0436(12) -0.0068(10) -0.0115(10) -0.0195(10)
C17 0.0442(12) 0.0556(14) 0.0216(9) -0.0093(9) -0.0002(8) -0.0125(10)
C21 0.0447(12) 0.0365(11) 0.0376(11) 0.0026(9) -0.0161(9) -0.0213(9)
C3 0.0444(13) 0.0371(12) 0.0480(13) 0.0002(10) 0.0041(10) -0.0221(10)
C35 0.0321(11) 0.0374(11) 0.0449(12) -0.0160(10) -0.0073(9) 0.0078(9)
C41 0.0473(13) 0.0391(12) 0.0351(11) -0.0115(9) -0.0079(9) -0.0035(10)
C29 0.0448(12) 0.0581(14) 0.0288(10) 0.0167(10) -0.0103(9) -0.0244(11)
C5 0.0421(13) 0.0528(14) 0.0601(15) -0.0198(12) -0.0114(11) -0.0232(11)
C16 0.0580(14) 0.0512(13) 0.0242(10) -0.0091(9) -0.0115(9) -0.0182(11)
C4 0.0567(15) 0.0468(14) 0.0651(16) -0.0137(12) 0.0050(12) -0.0368(12)
C40 0.0697(17) 0.0397(13) 0.0444(13) -0.0156(10) -0.0185(12) -0.0114(11)
C39 0.0630(16) 0.0530(15) 0.0582(15) -0.0146(12) -0.0218(13) -0.0289(13)
C43 0.103(3) 0.071(2) 0.079(2) -0.0451(18) -0.0270(19) -0.0172(18)

loop_
_atom_type_symbol
_atom_type_description
_atom_type_scat_dispersion_real
_atom_type_scat_dispersion_imag
_atom_type_scat_source
C C 0.0033 0.0016 'International Tables Vol C Tables 4.2.6.8 and 6.1.1.4'
H H 0.0000 0.0000 'International Tables Vol C Tables 4.2.6.8 and 6.1.1.4'
O O 0.0106 0.0060 'International Tables Vol C Tables 4.2.6.8 and 6.1.1.4'
P P 0.1023 0.0942 'International Tables Vol C Tables 4.2.6.8 and 6.1.1.4'
Pd Pd -0.9988 1.0072 'International Tables Vol C Tables 4.2.6.8 and 6.1.1.4'
S S 0.1246 0.1234 'International Tables Vol C Tables 4.2.6.8 and 6.1.1.4'

loop_
_geom_angle_atom_site_label_1
_geom_angle_atom_site_label_2
_geom_angle_atom_site_label_3
_geom_angle
S1 Pd1 P1 93.829(15)
S1 Pd1 P2 93.899(15)
P2 Pd1 P1 164.468(15)
O3 Pd1 S1 172.64(4)
O3 Pd1 P1 87.76(3)
O3 Pd1 P2 86.29(3)
O2 S1 Pd1 115.07(5)
O2 S1 O1 112.89(8)
O2 S1 C37 103.68(8)
O1 S1 Pd1 115.04(6)
O1 S1 C37 105.02(8)
C37 S1 Pd1 103.34(6)
C7 P1 Pd1 109.87(5)
C7 P1 C1 109.38(8)
C7 P1 C13 103.17(8)
C1 P1 Pd1 109.03(6)
C13 P1 Pd1 121.53(6)
C13 P1 C1 103.25(8)
C25 P2 Pd1 114.87(6)
C25 P2 C19 109.83(8)
C25 P2 C31 105.10(8)
C19 P2 Pd1 107.06(6)
C19 P2 C31 102.79(8)
C31 P2 Pd1 116.46(6)
C44 O3 Pd1 114.13(12)
C8 C7 P1 115.34(12)
C12 C7 P1 116.88(12)
C12 C7 C8 109.91(14)
C26 C25 P2 114.31(12)
C26 C25 C30 110.03(14)
C30 C25 P2 115.55(12)
C23 C24 C19 109.91(15)
C9 C8 C7 109.14(15)
C6 C1 P1 111.03(13)
C6 C1 C2 110.33(15)
C2 C1 P1 117.67(13)
C22 C23 C24 111.75(16)
C24 C19 P2 118.65(12)
C20 C19 P2 112.82(12)
C20 C19 C24 109.85(14)
C14 C13 P1 115.25(12)
C18 C13 P1 111.12(12)
C18 C13 C14 110.95(14)
C25 C26 C27 110.13(16)
C33 C32 C31 110.75(16)
C19 C20 C21 109.98(15)
C15 C14 C13 110.00(15)
O3 C44 C45 114.14(18)
O4 C44 O3 125.15(18)
O4 C44 C45 120.70(18)
C42 C37 S1 122.87(14)
C42 C37 C38 120.47(18)
C38 C37 S1 116.63(15)
C29 C30 C25 110.33(16)
C11 C12 C7 109.43(16)
C32 C31 P2 113.69(12)
C32 C31 C36 111.57(15)
C36 C31 P2 109.85(13)
C37 C42 C41 119.55(19)
C35 C36 C31 111.53(17)
C34 C33 C32 111.37(17)
C23 C22 C21 111.37(16)
C16 C15 C14 111.25(17)
C10 C9 C8 111.74(16)
C5 C6 C1 110.80(17)
C17 C18 C13 111.03(16)
C28 C27 C26 111.71(16)
C33 C34 C35 110.58(17)
C10 C11 C12 111.59(18)
C29 C28 C27 111.61(18)
C9 C10 C11 111.49(17)
C3 C2 C1 110.30(17)
C39 C38 C37 119.3(2)
C16 C17 C18 111.84(17)
C22 C21 C20 111.50(16)
C4 C3 C2 111.51(18)
C34 C35 C36 110.78(16)
C40 C41 C42 121.0(2)
C28 C29 C30 111.24(18)
C4 C5 C6 111.3(2)
C15 C16 C17 110.71(17)
C5 C4 C3 111.04(19)
C41 C40 C39 118.5(2)
C41 C40 C43 120.8(3)
C39 C40 C43 120.7(2)
C38 C39 C40 121.2(2)

loop_
_geom_bond_atom_site_label_1
_geom_bond_atom_site_label_2
_geom_bond_distance
Pd1 S1 2.2755(4)
Pd1 P1 2.4084(4)
Pd1 P2 2.3982(4)
Pd1 O3 2.0838(12)
S1 O2 1.4632(13)
S1 O1 1.4633(13)
S1 C37 1.8032(18)
P1 C7 1.8427(17)
P1 C1 1.8633(18)
P1 C13 1.8531(17)
P2 C25 1.8538(17)
P2 C19 1.8539(17)
P2 C31 1.8541(17)
O3 C44 1.291(2)
O4 C44 1.228(2)
C7 C8 1.539(2)
C7 C12 1.530(2)
C25 C26 1.532(2)
C25 C30 1.533(2)
C24 C23 1.523(3)
C24 C19 1.532(2)
C8 C9 1.524(3)
C1 C6 1.538(2)
C1 C2 1.538(3)
C23 C22 1.516(3)
C19 C20 1.531(2)
C13 C14 1.535(2)
C13 C18 1.534(2)
C26 C27 1.536(3)
C32 C31 1.535(3)
C32 C33 1.529(2)
C20 C21 1.533(3)
C14 C15 1.528(2)
C44 C45 1.521(3)
C37 C42 1.377(3)
C37 C38 1.395(3)
C30 C29 1.532(3)
C12 C11 1.527(3)
C31 C36 1.538(3)
C42 C41 1.395(3)
C36 C35 1.533(3)
C33 C34 1.515(3)
C22 C21 1.528(3)
C15 C16 1.517(3)
C9 C10 1.516(3)
C6 C5 1.530(3)
C18 C17 1.532(3)
C27 C28 1.522(3)
C34 C35 1.522(3)
C11 C10 1.526(3)
C28 C29 1.516(3)
C2 C3 1.531(3)
C38 C39 1.388(3)
C17 C16 1.522(3)
C3 C4 1.521(3)
C41 C40 1.389(3)
C5 C4 1.512(4)
C40 C39 1.391(4)
C40 C43 1.510(3)
